data_2016391
loop_
_publ_author_name
'Leonid Kozlov'
'Janice M. Rubin-Preminger'
'Israel Goldberg'

_publ_section_title
;
 Remarkable \p--\p stacking of
 dipyrido[<i>f</i>,<i>h</i>]quinoxaline-6,7-dicarbonitrile in its
 ethanol solvate
;
_journal_coeditor_code HJ3061
_journal_issue 1
_journal_name_full 'Acta Crystallographica Section C'
_journal_page_first o1
_journal_page_last o3
_journal_paper_doi 10.1107/S0108270107058064
_journal_volume 64
_journal_year 2008
_chemical_formula_iupac 'C16 H6 N6, C2 H6 O'
_chemical_formula_moiety 'C16 H6 N6, C2 H6 O'
_chemical_formula_sum 'C18 H12 N6 O'
_chemical_formula_weight 328.34
_chemical_name_systematic
;
dipyrido[f,h]quinoxaline-6,7-dicarbonitrile ethanol solvate
;
_space_group_IT_number 2
_symmetry_cell_setting triclinic
_symmetry_space_group_name_Hall '-P 1'
_symmetry_space_group_name_H-M 'P -1'
_atom_sites_solution_hydrogens geom
_atom_sites_solution_primary direct
_atom_sites_solution_secondary difmap
_audit_creation_method SHELXL-97
_cell_angle_alpha 93.2852(19)
_cell_angle_beta 102.9380(18)
_cell_angle_gamma 90.9640(18)
_cell_formula_units_Z 2
_cell_length_a 7.1090(4)
_cell_length_b 10.2326(5)
_cell_length_c 11.1591(7)
_cell_measurement_reflns_used 2590
_cell_measurement_temperature 110(2)
_cell_measurement_theta_max 25.70
_cell_measurement_theta_min 1.99
_cell_volume 789.48(8)
_computing_cell_refinement 'Denzo (Otwinowski & Minor, 1997)'
_computing_data_collection 'Collect (Nonius, 1999)'
_computing_data_reduction 'Denzo (Otwinowski & Minor, 1997)'
_computing_molecular_graphics
;
ORTEPIII (Burnett & Johnson, 1996) and
Mercury (Macrae <i>et al.</i>,  2006)
;
_computing_publication_material 'SHELXL97 (Sheldrick, 1997)'
_computing_structure_refinement 'SHELXL97 (Sheldrick, 1997)'
_computing_structure_solution 'SIR97 (Altomare <i>et al.</i>,  1999)'
_diffrn_ambient_temperature 110(2)
_diffrn_detector_area_resol_mean 12.8
_diffrn_measured_fraction_theta_full 0.983
_diffrn_measured_fraction_theta_max 0.983
_diffrn_measurement_device_type 'Nonius KappaCCD'
_diffrn_measurement_method '1 deg. \f & \w scans'
_diffrn_radiation_monochromator graphite
_diffrn_radiation_source 'fine-focus sealed tube'
_diffrn_radiation_type MoK\a
_diffrn_radiation_wavelength 0.71073
_diffrn_reflns_av_R_equivalents 0.0490
_diffrn_reflns_av_sigmaI/netI 0.0634
_diffrn_reflns_limit_h_max 8
_diffrn_reflns_limit_h_min -8
_diffrn_reflns_limit_k_max 12
_diffrn_reflns_limit_k_min -12
_diffrn_reflns_limit_l_max 13
_diffrn_reflns_limit_l_min -13
_diffrn_reflns_number 6564
_diffrn_reflns_theta_full 25.70
_diffrn_reflns_theta_max 25.70
_diffrn_reflns_theta_min 1.99
_diffrn_standards_number 0
_exptl_absorpt_coefficient_mu 0.092
_exptl_absorpt_correction_type none
_exptl_crystal_colour brown
_exptl_crystal_density_diffrn 1.381
_exptl_crystal_density_method 'not measured'
_exptl_crystal_description plate
_exptl_crystal_F_000 340
_exptl_crystal_size_max 0.25
_exptl_crystal_size_mid 0.20
_exptl_crystal_size_min 0.10
_refine_diff_density_max 0.319
_refine_diff_density_min -0.250
_refine_ls_extinction_method none
_refine_ls_goodness_of_fit_ref 1.004
_refine_ls_hydrogen_treatment mixed
_refine_ls_matrix_type full
_refine_ls_number_parameters 230
_refine_ls_number_reflns 2958
_refine_ls_number_restraints 0
_refine_ls_restrained_S_all 1.004
_refine_ls_R_factor_all 0.1026
_refine_ls_R_factor_gt 0.0582
_refine_ls_shift/su_max 0.001
_refine_ls_shift/su_mean 0.000
_refine_ls_structure_factor_coef Fsqd
_refine_ls_weighting_details 'calc w=1/[\s^2^(Fo^2^)+(0.0815P)^2^] where P=(Fo^2^+2Fc^2^)/3'
_refine_ls_weighting_scheme calc
_refine_ls_wR_factor_gt 0.1315
_refine_ls_wR_factor_ref 0.1550
_reflns_number_gt 1842
_reflns_number_total 2958
_reflns_threshold_expression >2sigma(I)
_cod_data_source_file hj3061.cif
_cod_data_source_block I
_cod_database_code 2016391
_cod_database_fobs_code 2016391

loop_
_symmetry_equiv_pos_as_xyz
'x, y, z'
'-x, -y, -z'

loop_
_atom_site_type_symbol
_atom_site_label
_atom_site_fract_x
_atom_site_fract_y
_atom_site_fract_z
_atom_site_U_iso_or_equiv
_atom_site_adp_type
_atom_site_calc_flag
_atom_site_refinement_flags
_atom_site_occupancy
N N1 0.3721(3) -0.25824(17) 1.03785(19) 0.0316(5) Uani d . 1
C C2 0.3360(4) -0.3510(2) 0.9460(3) 0.0359(6) Uani d . 1
H H2 0.3750 -0.4372 0.9646 0.043 Uiso calc R 1
C C3 0.2449(4) -0.3301(2) 0.8247(2) 0.0344(6) Uani d . 1
H H3 0.2250 -0.3999 0.7628 0.041 Uiso calc R 1
C C4 0.1850(3) -0.2072(2) 0.7967(2) 0.0298(6) Uani d . 1
H H4 0.1232 -0.1900 0.7147 0.036 Uiso calc R 1
C C5 0.2158(3) -0.1067(2) 0.8907(2) 0.0254(5) Uani d . 1
C C6 0.1481(3) 0.02402(19) 0.8684(2) 0.0234(5) Uani d . 1
C C7 0.1738(3) 0.12118(19) 0.9664(2) 0.0232(5) Uani d . 1
C C8 0.2740(3) 0.0922(2) 1.0894(2) 0.0243(5) Uani d . 1
C C9 0.3035(3) 0.1862(2) 1.1888(2) 0.0282(6) Uani d . 1
H H9 0.2571 0.2722 1.1777 0.034 Uiso calc R 1
C C10 0.4009(4) 0.1512(2) 1.3026(2) 0.0339(6) Uani d . 1
H H10 0.4232 0.2127 1.3716 0.041 Uiso calc R 1
C C11 0.4666(4) 0.0239(2) 1.3152(2) 0.0340(6) Uani d . 1
H H11 0.5359 0.0020 1.3942 0.041 Uiso calc R 1
N N12 0.4385(3) -0.06891(17) 1.22374(18) 0.0301(5) Uani d . 1
C C13 0.3107(3) -0.1369(2) 1.0102(2) 0.0252(5) Uani d . 1
C C14 0.3431(3) -0.0348(2) 1.1112(2) 0.0251(5) Uani d . 1
N N15 0.0568(3) 0.04955(17) 0.75295(17) 0.0266(5) Uani d . 1
N N16 0.1019(3) 0.24223(16) 0.94864(18) 0.0262(5) Uani d . 1
C C17 -0.0108(3) 0.1685(2) 0.7370(2) 0.0261(5) Uani d . 1
C C18 0.0100(3) 0.2647(2) 0.8349(2) 0.0253(5) Uani d . 1
C C19 -0.1092(4) 0.1961(2) 0.6136(2) 0.0315(6) Uani d . 1
C C20 -0.0752(4) 0.3912(2) 0.8144(2) 0.0320(6) Uani d . 1
N N21 -0.1868(3) 0.2187(2) 0.5159(2) 0.0436(6) Uani d . 1
N N22 -0.1468(3) 0.48930(19) 0.7943(2) 0.0414(6) Uani d . 1
C C23 0.7334(5) -0.4303(3) 1.4540(3) 0.0500(8) Uani d . 1
H H23A 0.8690 -0.4280 1.4484 0.075 Uiso calc R 1
H H23B 0.6764 -0.5178 1.4265 0.075 Uiso calc R 1
H H23C 0.7254 -0.4100 1.5396 0.075 Uiso calc R 1
C C24 0.6255(4) -0.3314(3) 1.3739(3) 0.0461(7) Uani d . 1
H H24A 0.4870 -0.3370 1.3756 0.055 Uiso calc R 1
H H24B 0.6759 -0.2423 1.4055 0.055 Uiso calc R 1
O O25 0.6470(3) -0.35486(16) 1.25190(17) 0.0373(5) Uani d . 1
H H25 0.562(5) -0.304(3) 1.203(3) 0.056 Uiso d . 1

loop_
_atom_site_aniso_label
_atom_site_aniso_U_11
_atom_site_aniso_U_22
_atom_site_aniso_U_33
_atom_site_aniso_U_12
_atom_site_aniso_U_13
_atom_site_aniso_U_23
N1 0.0297(12) 0.0272(10) 0.0386(13) 0.0065(8) 0.0074(10) 0.0079(9)
C2 0.0356(15) 0.0254(12) 0.0484(18) 0.0070(10) 0.0115(13) 0.0072(11)
C3 0.0340(15) 0.0319(13) 0.0386(16) 0.0040(10) 0.0117(12) -0.0017(11)
C4 0.0281(14) 0.0306(12) 0.0321(14) 0.0044(9) 0.0086(11) 0.0043(10)
C5 0.0206(12) 0.0264(12) 0.0313(14) 0.0028(9) 0.0099(10) 0.0028(10)
C6 0.0198(12) 0.0268(12) 0.0243(13) -0.0005(9) 0.0053(10) 0.0060(9)
C7 0.0195(12) 0.0262(11) 0.0255(13) 0.0011(8) 0.0083(10) 0.0035(9)
C8 0.0211(13) 0.0277(11) 0.0255(13) 0.0032(9) 0.0073(10) 0.0052(9)
C9 0.0255(13) 0.0285(12) 0.0310(14) 0.0026(9) 0.0060(11) 0.0051(10)
C10 0.0316(14) 0.0414(14) 0.0275(14) 0.0017(10) 0.0042(11) 0.0016(11)
C11 0.0327(15) 0.0440(14) 0.0240(14) 0.0032(11) 0.0016(11) 0.0088(11)
N12 0.0303(12) 0.0329(10) 0.0279(12) 0.0040(8) 0.0063(9) 0.0099(9)
C13 0.0203(13) 0.0277(11) 0.0286(14) 0.0029(9) 0.0060(10) 0.0084(10)
C14 0.0189(12) 0.0327(12) 0.0253(14) 0.0003(9) 0.0069(10) 0.0084(10)
N15 0.0235(11) 0.0315(10) 0.0250(11) 0.0006(8) 0.0054(9) 0.0047(8)
N16 0.0256(11) 0.0255(10) 0.0279(12) 0.0030(8) 0.0060(9) 0.0068(8)
C17 0.0232(13) 0.0280(12) 0.0275(14) 0.0032(9) 0.0045(11) 0.0089(10)
C18 0.0225(13) 0.0259(11) 0.0279(14) 0.0012(9) 0.0049(11) 0.0075(10)
C19 0.0310(14) 0.0313(13) 0.0309(15) 0.0033(10) 0.0027(12) 0.0071(10)
C20 0.0326(14) 0.0310(13) 0.0302(14) 0.0006(10) 0.0015(11) 0.0052(10)
N21 0.0497(15) 0.0469(13) 0.0321(14) 0.0082(10) 0.0029(12) 0.0084(10)
N22 0.0466(15) 0.0334(12) 0.0425(14) 0.0085(10) 0.0042(11) 0.0105(9)
C23 0.063(2) 0.0504(16) 0.0401(18) 0.0223(14) 0.0141(15) 0.0143(13)
C24 0.0472(18) 0.0557(16) 0.0369(17) 0.0188(13) 0.0105(14) 0.0082(13)
O25 0.0406(11) 0.0395(10) 0.0344(11) 0.0142(8) 0.0109(9) 0.0105(7)

loop_
_atom_type_symbol
_atom_type_description
_atom_type_scat_dispersion_real
_atom_type_scat_dispersion_imag
_atom_type_scat_source
C C 0.0033 0.0016 'International Tables Vol C Tables 4.2.6.8 and 6.1.1.4'
H H 0.0000 0.0000 'International Tables Vol C Tables 4.2.6.8 and 6.1.1.4'
N N 0.0061 0.0033 'International Tables Vol C Tables 4.2.6.8 and 6.1.1.4'
O O 0.0106 0.0060 'International Tables Vol C Tables 4.2.6.8 and 6.1.1.4'

loop_
_geom_angle_atom_site_label_1
_geom_angle_atom_site_label_2
_geom_angle_atom_site_label_3
_geom_angle
C2 N1 C13 116.8(2)
N1 C2 C3 124.5(2)
N1 C2 H2 117.7
C3 C2 H2 117.7
C4 C3 C2 118.5(2)
C4 C3 H3 120.7
C2 C3 H3 120.7
C3 C4 C5 119.2(2)
C3 C4 H4 120.4
C5 C4 H4 120.4
C4 C5 C13 118.2(2)
C4 C5 C6 121.9(2)
C13 C5 C6 119.9(2)
N15 C6 C7 121.25(19)
N15 C6 C5 118.4(2)
C7 C6 C5 120.3(2)
N16 C7 C6 121.2(2)
N16 C7 C8 118.3(2)
C6 C7 C8 120.40(19)
C9 C8 C14 118.5(2)
C9 C8 C7 122.10(19)
C14 C8 C7 119.4(2)
C10 C9 C8 118.6(2)
C10 C9 H9 120.7
C8 C9 H9 120.7
C9 C10 C11 119.0(2)
C9 C10 H10 120.5
C11 C10 H10 120.5
N12 C11 C10 124.3(2)
N12 C11 H11 117.8
C10 C11 H11 117.8
C11 N12 C14 116.88(19)
N1 C13 C5 122.8(2)
N1 C13 C14 117.5(2)
C5 C13 C14 119.77(19)
N12 C14 C8 122.7(2)
N12 C14 C13 117.15(19)
C8 C14 C13 120.1(2)
C17 N15 C6 116.76(19)
C18 N16 C7 116.57(19)
N15 C17 C18 122.2(2)
N15 C17 C19 116.9(2)
C18 C17 C19 120.84(19)
N16 C18 C17 121.93(19)
N16 C18 C20 117.7(2)
C17 C18 C20 120.3(2)
N21 C19 C17 179.6(3)
N22 C20 C18 177.5(3)
C24 C23 H23A 109.5
C24 C23 H23B 109.5
H23A C23 H23B 109.5
C24 C23 H23C 109.5
H23A C23 H23C 109.5
H23B C23 H23C 109.5
O25 C24 C23 109.8(2)
O25 C24 H24A 109.7
C23 C24 H24A 109.7
O25 C24 H24B 109.7
C23 C24 H24B 109.7
H24A C24 H24B 108.2
C24 O25 H25 107.9(19)

loop_
_geom_bond_atom_site_label_1
_geom_bond_atom_site_label_2
_geom_bond_distance
N1 C2 1.334(3)
N1 C13 1.352(3)
C2 C3 1.394(4)
C2 H2 0.9500
C3 C4 1.365(3)
C3 H3 0.9500
C4 C5 1.404(3)
C4 H4 0.9500
C5 C13 1.407(3)
C5 C6 1.445(3)
C6 N15 1.348(3)
C6 C7 1.413(3)
C7 N16 1.356(3)
C7 C8 1.448(3)
C8 C9 1.402(3)
C8 C14 1.412(3)
C9 C10 1.373(3)
C9 H9 0.9500
C10 C11 1.395(3)
C10 H10 0.9500
C11 N12 1.332(3)
C11 H11 0.9500
N12 C14 1.355(3)
C13 C14 1.469(3)
N15 C17 1.323(3)
N16 C18 1.326(3)
C17 C18 1.409(3)
C17 C19 1.444(3)
C18 C20 1.447(3)
C19 N21 1.145(3)
C20 N22 1.144(3)
C23 C24 1.494(3)
C23 H23A 0.9800
C23 H23B 0.9800
C23 H23C 0.9800
C24 O25 1.411(3)
C24 H24A 0.9900
C24 H24B 0.9900
O25 H25 0.91(3)

loop_
_geom_hbond_atom_site_label_D
_geom_hbond_atom_site_label_H
_geom_hbond_atom_site_label_A
_geom_hbond_distance_DH
_geom_hbond_distance_HA
_geom_hbond_distance_DA
_geom_hbond_angle_DHA
O25 H25 N1 0.91(3) 2.11(3) 2.958(3) 155(3)

loop_
_cod_related_entry_id
_cod_related_entry_database
_cod_related_entry_code
1 ChemSpider 21120603
